data_1100280
loop_
_publ_author_name
'Tietze, Lutz F.'
'Vo\&s, Edgar'
'Harms, Klaus'
'Sheldrick, George M.'

_publ_section_title
;
 Hetero-diels-alder reaction of enaminecarbaldehydes an entry
 to branched aminosugars
;
_journal_coden_ASTM TELEAY
_journal_issue 43
_journal_name_full 'Tetrahedron Letters'
_journal_page_first 5273
_journal_page_last 5276
_journal_paper_doi 10.1016/S0040-4039(00)95013-5
_journal_volume 26
_journal_year 1985
_chemical_formula_sum 'C13 H9 N O5'
_space_group_IT_number 2
_symmetry_cell_setting triclinic
_symmetry_Int_Tables_number 2
_symmetry_space_group_name_Hall '-P 1'
_symmetry_space_group_name_H-M 'P -1'
_cell_angle_alpha 77.18(1)
_cell_angle_beta 87.42(1)
_cell_angle_gamma 83.75(1)
_cell_formula_units_Z 2
_cell_length_a 7.578(1)
_cell_length_b 7.829(1)
_cell_length_c 10.151(1)
_cod_original_formula_sum 'C13 H9 N1 O5'
_cod_database_code 1100280

loop_
_symmetry_equiv_pos_site_id
_symmetry_equiv_pos_as_xyz
1 x,y,z
2 -x,-y,-z

loop_
_atom_site_label
_atom_site_type_symbol
_atom_site_fract_x
_atom_site_fract_y
_atom_site_fract_z
C1 C 0.2078(2) -0.7404(2) 1.0750(2)
C2 C 0.2378(2) -0.5541(2) 1.0349(1)
C3 C 0.2319(2) -0.4835(2) 0.9021(1)
C4 C 0.2598(2) -0.4665(2) 1.1495(1)
O41 O 0.1183(1) -0.3554(1) 1.1632(1)
C5 C 0.1188(2) -0.2713(3) 1.2768(2)
N1 N 0.2501(1) -0.3138(1) 0.8317(1)
C6 C 0.2113(2) -0.2629(2) 0.6911(1)
C7 C 0.2622(2) -0.0817(2) 0.6458(1)
C8 C 0.2471(2) 0.0324(2) 0.5210(2)
C9 C 0.3120(2) 0.1942(2) 0.5068(2)
C10 C 0.3903(2) 0.2395(2) 0.6142(2)
C11 C 0.4050(2) 0.1248(2) 0.7393(2)
C12 C 0.3377(2) -0.0355(2) 0.7534(1)
C13 C 0.3333(2) -0.1814(2) 0.8728(1)
O14 O 0.3888(1) -0.1945(1) 0.9842(1)
O15 O 0.1515(2) -0.3563(2) 0.6291(1)
O16 O 0.3832(1) -0.5028(1) 1.2240(1)
O17 O 0.1923(2) -0.8205(2) 1.1905(1)
H1 H 0.19980 -0.80310 1.00460
H3 H 0.21170 -0.56410 0.84690
H51 H 0.00400 -0.20730 1.28140
H52 H 0.20860 -0.19140 1.26510
H53 H 0.13850 -0.35860 1.35900
H8 H 0.19370 0.00080 0.44700
H9 H 0.30290 0.27670 0.42130
H10 H 0.43490 0.35240 0.60120
H11 H 0.45970 0.15540 0.81320

loop_
_atom_type_symbol
_atom_type_radius_bond
C 0.68
H 0.23
N 0.68
O 0.68
